data_7008687
loop_
_publ_author_name
'Patel, Denish V.'
'Mihalcik, David J.'
'Kreisel, Kevin A.'
'Yap, Glenn P. A.'
'Zakharov, Lev N.'
'Kassel, W. Scott'
'Rheingold, Arnold L.'
'Rabinovich, Daniel'

_publ_section_title
;
 Tris(mercaptoimidazolyl)borate complexes of the coinage metals:
 syntheses and molecular structures of the first gold compounds and
 related copper and silver derivatives.
;
_journal_issue 14
_journal_name_full 'Dalton transactions (Cambridge, England : 2003)'
_journal_page_first 2410
_journal_page_last 2416
_journal_paper_doi 10.1039/b506046j
_journal_year 2005
_chemical_formula_sum 'C44 H72 Ag2 B2 Cl4 N12 S6'
_chemical_formula_weight 1340.66
_chemical_name_systematic
;
?
;
_space_group_IT_number 2
_symmetry_cell_setting triclinic
_symmetry_space_group_name_Hall '-P 1'
_symmetry_space_group_name_H-M 'P -1'
_atom_sites_solution_hydrogens geom
_atom_sites_solution_primary direct
_atom_sites_solution_secondary difmap
_audit_creation_method SHELXL-97
_cell_angle_alpha 95.4430(10)
_cell_angle_beta 112.8110(10)
_cell_angle_gamma 106.6360(10)
_cell_formula_units_Z 1
_cell_length_a 11.1232(6)
_cell_length_b 11.1843(6)
_cell_length_c 13.7964(8)
_cell_measurement_reflns_used 8203
_cell_measurement_temperature 100(2)
_cell_measurement_theta_max 27.49
_cell_measurement_theta_min 2.56
_cell_volume 1474.14(14)
_computing_cell_refinement 'Bruker SMART'
_computing_data_collection 'Bruker SMART'
_computing_data_reduction 'Bruker SAINT'
_computing_molecular_graphics 'Bruker SHELXTL'
_computing_publication_material 'Bruker SHELXTL'
_computing_structure_refinement 'SHELXL-97 (Sheldrick, 1997)'
_computing_structure_solution 'SHELXS-97 (Sheldrick, 1990)'
_diffrn_ambient_temperature 100(2)
_diffrn_measured_fraction_theta_full 0.920
_diffrn_measured_fraction_theta_max 0.920
_diffrn_measurement_device_type 'CCD area detector'
_diffrn_measurement_method 'phi and omega scans'
_diffrn_radiation_monochromator graphite
_diffrn_radiation_source 'fine-focus sealed tube'
_diffrn_radiation_type MoK\a
_diffrn_radiation_wavelength 0.71073
_diffrn_reflns_av_R_equivalents 0.0190
_diffrn_reflns_av_sigmaI/netI 0.0326
_diffrn_reflns_limit_h_max 14
_diffrn_reflns_limit_h_min -14
_diffrn_reflns_limit_k_max 14
_diffrn_reflns_limit_k_min -14
_diffrn_reflns_limit_l_max 17
_diffrn_reflns_limit_l_min -17
_diffrn_reflns_number 11677
_diffrn_reflns_theta_full 27.50
_diffrn_reflns_theta_max 27.50
_diffrn_reflns_theta_min 1.65
_exptl_absorpt_coefficient_mu 1.101
_exptl_absorpt_correction_T_max 1.000
_exptl_absorpt_correction_T_min 0.790
_exptl_absorpt_correction_type multi-scan
_exptl_absorpt_process_details SADABS
_exptl_crystal_colour Cololess
_exptl_crystal_density_diffrn 1.510
_exptl_crystal_density_meas 0
_exptl_crystal_density_method 'not measured'
_exptl_crystal_description Block
_exptl_crystal_F_000 688
_exptl_crystal_size_max 0.15
_exptl_crystal_size_mid 0.10
_exptl_crystal_size_min 0.02
_refine_diff_density_max 1.027
_refine_diff_density_min -0.379
_refine_diff_density_rms 0.088
_refine_ls_extinction_method none
_refine_ls_goodness_of_fit_ref 1.095
_refine_ls_hydrogen_treatment mixed
_refine_ls_matrix_type full
_refine_ls_number_parameters 471
_refine_ls_number_reflns 6235
_refine_ls_number_restraints 0
_refine_ls_restrained_S_all 1.095
_refine_ls_R_factor_all 0.0383
_refine_ls_R_factor_gt 0.0331
_refine_ls_shift/su_max 0.003
_refine_ls_shift/su_mean 0.000
_refine_ls_structure_factor_coef Fsqd
_refine_ls_weighting_details 'calc w=1/[\s^2^(Fo^2^)+(0.0443P)^2^+0.5179P] where P=(Fo^2^+2Fc^2^)/3'
_refine_ls_weighting_scheme calc
_refine_ls_wR_factor_gt 0.0785
_refine_ls_wR_factor_ref 0.0808
_reflns_number_gt 5635
_reflns_number_total 6235
_reflns_threshold_expression >2sigma(I)
_cod_data_source_file b506046j.txt
_cod_data_source_block drab64
_cod_depositor_comments
;
The following automatic conversions were performed:
'_symmetry_cell_setting' value 'Triclinic' changed to 'triclinic'
according to '/home/saulius/struct/CIF-dictionaries/cif_core.dic'
dictionary named 'cif_core.dic' version 2.4.1 from
2010-06-29.

'_exptl_absorpt_correction_type' value 'Multi-scan' changed
to 'multi-scan' according to
'/home/saulius/struct/CIF-dictionaries/cif_core.dic' dictionary named
'cif_core.dic' version 2.4.1 from 2010-06-29.

Automatic conversion script
Id: cif_fix_enum 1527 2010-12-29 10:47:43Z saulius 
;
_cod_original_sg_symbol_H-M P-1
_cod_database_code 7008687

loop_
_symmetry_equiv_pos_as_xyz
'x, y, z'
'-x, -y, -z'

loop_
_atom_site_label
_atom_site_type_symbol
_atom_site_fract_x
_atom_site_fract_y
_atom_site_fract_z
_atom_site_U_iso_or_equiv
_atom_site_adp_type
_atom_site_occupancy
_atom_site_symmetry_multiplicity
_atom_site_calc_flag
_atom_site_refinement_flags
_atom_site_disorder_assembly
_atom_site_disorder_group
Ag1 Ag 0.923869(18) 0.582155(17) 0.535992(15) 0.01801(7) Uani 1 1 d . . .
S1 S 0.92416(6) 0.36582(5) 0.58929(5) 0.01528(12) Uani 1 1 d . . .
S2 S 0.72019(6) 0.61933(6) 0.39075(5) 0.01837(13) Uani 1 1 d . . .
S3 S 0.94681(7) 0.22935(6) 0.29688(5) 0.02112(14) Uani 1 1 d . . .
B1 B 0.7126(3) 0.3197(3) 0.3320(2) 0.0151(5) Uani 1 1 d . . .
N1 N 0.7174(2) 0.21207(19) 0.39458(16) 0.0165(4) Uani 1 1 d . . .
N2 N 0.7835(2) 0.10530(19) 0.51898(17) 0.0168(4) Uani 1 1 d . . .
N3 N 0.5848(2) 0.35814(19) 0.31973(16) 0.0153(4) Uani 1 1 d . . .
N4 N 0.4435(2) 0.46636(19) 0.30269(16) 0.0159(4) Uani 1 1 d . . .
N5 N 0.6946(2) 0.26341(19) 0.21716(16) 0.0163(4) Uani 1 1 d . . .
N6 N 0.7395(2) 0.17785(19) 0.09024(16) 0.0171(4) Uani 1 1 d . . .
C1 C 0.8048(2) 0.2253(2) 0.49868(19) 0.0143(5) Uani 1 1 d . . .
C2 C 0.6432(3) 0.0820(2) 0.3489(2) 0.0229(6) Uani 1 1 d . . .
C3 C 0.6826(3) 0.0166(3) 0.4240(2) 0.0239(6) Uani 1 1 d . . .
C4 C 0.8622(3) 0.0696(2) 0.6213(2) 0.0179(5) Uani 1 1 d . . .
C5 C 0.8482(3) 0.1385(3) 0.7151(2) 0.0250(6) Uani 1 1 d . . .
C6 C 1.0136(3) 0.1038(3) 0.6405(2) 0.0229(5) Uani 1 1 d . . .
C7 C 0.7976(3) -0.0750(3) 0.6077(3) 0.0259(6) Uani 1 1 d . . .
C8 C 0.5802(2) 0.4790(2) 0.33546(19) 0.0151(5) Uani 1 1 d . . .
C9 C 0.4496(3) 0.2710(2) 0.2819(2) 0.0196(5) Uani 1 1 d . . .
C10 C 0.3638(3) 0.3362(2) 0.2711(2) 0.0208(5) Uani 1 1 d . . .
C11 C 0.3850(3) 0.5723(2) 0.3033(2) 0.0191(5) Uani 1 1 d . . .
C12 C 0.2264(3) 0.5136(3) 0.2457(2) 0.0242(6) Uani 1 1 d . . .
C13 C 0.4317(3) 0.6375(3) 0.4208(2) 0.0239(6) Uani 1 1 d . . .
C14 C 0.4331(3) 0.6655(3) 0.2404(2) 0.0254(6) Uani 1 1 d . . .
C15 C 0.7918(3) 0.2247(2) 0.1998(2) 0.0175(5) Uani 1 1 d . . .
C16 C 0.5839(3) 0.2441(3) 0.1183(2) 0.0189(5) Uani 1 1 d . . .
C17 C 0.6102(3) 0.1920(3) 0.0405(2) 0.0205(5) Uani 1 1 d . . .
C18 C 0.8041(3) 0.1181(2) 0.0316(2) 0.0207(5) Uani 1 1 d . . .
C19 C 0.9384(3) 0.2181(3) 0.0443(3) 0.0317(7) Uani 1 1 d . . .
C20 C 0.8289(4) 0.0026(3) 0.0754(2) 0.0299(6) Uani 1 1 d . . .
C21 C 0.7027(3) 0.0693(3) -0.0879(2) 0.0246(6) Uani 1 1 d . . .
C1S C 0.2341(4) 0.4306(3) 0.8585(3) 0.0397(8) Uani 1 1 d . . .
Cl1A Cl 0.1368(10) 0.4605(9) 0.9254(7) 0.079(2) Uani 0.488(10) 1 d P A 2
Cl2A Cl 0.3620(7) 0.3735(9) 0.9291(3) 0.090(2) Uani 0.488(10) 1 d P A 2
Cl1S Cl 0.1343(7) 0.4891(4) 0.9079(5) 0.0430(10) Uani 0.512(10) 1 d P A 1
Cl2S Cl 0.2812(7) 0.3147(3) 0.9231(3) 0.0822(17) Uani 0.512(10) 1 d P A 1
H1 H 0.810(3) 0.397(2) 0.3729(19) 0.007(6) Uiso 1 1 d . . .
H2 H 0.586(4) 0.054(3) 0.282(3) 0.032(9) Uiso 1 1 d . . .
H3 H 0.658(3) -0.063(3) 0.424(3) 0.029(8) Uiso 1 1 d . . .
H5A H 0.895(3) 0.112(3) 0.779(3) 0.023(8) Uiso 1 1 d . . .
H5B H 0.886(3) 0.233(3) 0.728(2) 0.023(8) Uiso 1 1 d . . .
H5C H 0.758(4) 0.117(3) 0.698(3) 0.028(8) Uiso 1 1 d . . .
H6A H 1.019(4) 0.056(3) 0.586(3) 0.037(9) Uiso 1 1 d . . .
H6B H 1.066(4) 0.091(3) 0.708(3) 0.043(10) Uiso 1 1 d . . .
H6C H 1.058(3) 0.193(3) 0.645(2) 0.021(7) Uiso 1 1 d . . .
H7A H 0.838(3) -0.095(3) 0.671(3) 0.024(8) Uiso 1 1 d . . .
H7B H 0.800(3) -0.125(3) 0.547(3) 0.027(8) Uiso 1 1 d . . .
H7C H 0.699(3) -0.097(3) 0.591(2) 0.024(8) Uiso 1 1 d . . .
H9 H 0.427(3) 0.182(3) 0.269(2) 0.026(8) Uiso 1 1 d . . .
H10 H 0.272(4) 0.311(3) 0.250(3) 0.030(8) Uiso 1 1 d . . .
H12A H 0.189(3) 0.584(3) 0.242(3) 0.034(9) Uiso 1 1 d . . .
H12B H 0.196(3) 0.470(3) 0.168(2) 0.021(7) Uiso 1 1 d . . .
H12C H 0.188(3) 0.453(3) 0.288(2) 0.022(7) Uiso 1 1 d . . .
H13A H 0.525(3) 0.670(3) 0.456(3) 0.025(8) Uiso 1 1 d . . .
H13B H 0.390(3) 0.578(3) 0.453(3) 0.031(9) Uiso 1 1 d . . .
H13C H 0.402(3) 0.707(3) 0.421(2) 0.025(8) Uiso 1 1 d . . .
H14A H 0.392(4) 0.730(3) 0.241(3) 0.037(9) Uiso 1 1 d . . .
H14B H 0.396(3) 0.621(3) 0.167(3) 0.021(7) Uiso 1 1 d . . .
H14C H 0.530(4) 0.704(3) 0.272(3) 0.030(8) Uiso 1 1 d . . .
H16 H 0.511(3) 0.270(2) 0.112(2) 0.010(6) Uiso 1 1 d . . .
H17 H 0.560(3) 0.168(3) -0.030(2) 0.017(7) Uiso 1 1 d . . .
H19A H 0.925(4) 0.282(4) 0.015(3) 0.038(10) Uiso 1 1 d . . .
H19B H 0.978(4) 0.185(3) 0.008(3) 0.031(9) Uiso 1 1 d . . .
H19C H 0.997(3) 0.249(3) 0.117(3) 0.030(8) Uiso 1 1 d . . .
H20A H 0.743(4) -0.059(3) 0.067(3) 0.037(9) Uiso 1 1 d . . .
H20B H 0.857(4) -0.036(3) 0.031(3) 0.035(9) Uiso 1 1 d . . .
H20C H 0.888(4) 0.025(3) 0.146(3) 0.037(9) Uiso 1 1 d . . .
H21A H 0.688(3) 0.136(3) -0.120(3) 0.029(8) Uiso 1 1 d . . .
H21B H 0.744(3) 0.024(3) -0.122(3) 0.034(9) Uiso 1 1 d . . .
H21C H 0.619(3) 0.008(3) -0.098(2) 0.026(8) Uiso 1 1 d . . .

loop_
_atom_site_aniso_label
_atom_site_aniso_U_11
_atom_site_aniso_U_22
_atom_site_aniso_U_33
_atom_site_aniso_U_23
_atom_site_aniso_U_13
_atom_site_aniso_U_12
Ag1 0.01384(10) 0.01631(10) 0.01891(11) 0.00091(7) 0.00343(7) 0.00455(7)
S1 0.0140(3) 0.0138(3) 0.0142(3) 0.0015(2) 0.0037(2) 0.0034(2)
S2 0.0109(3) 0.0140(3) 0.0251(3) 0.0035(2) 0.0040(2) 0.0028(2)
S3 0.0179(3) 0.0228(3) 0.0167(3) -0.0022(2) 0.0001(2) 0.0113(3)
B1 0.0150(13) 0.0145(12) 0.0145(13) 0.0035(10) 0.0037(10) 0.0072(11)
N1 0.0140(10) 0.0132(9) 0.0162(10) 0.0011(8) 0.0031(8) 0.0018(8)
N2 0.0163(10) 0.0133(9) 0.0202(11) 0.0055(8) 0.0070(8) 0.0052(8)
N3 0.0128(10) 0.0140(9) 0.0164(10) 0.0023(8) 0.0047(8) 0.0035(8)
N4 0.0108(9) 0.0171(10) 0.0184(10) 0.0029(8) 0.0059(8) 0.0041(8)
N5 0.0137(10) 0.0171(10) 0.0148(10) 0.0023(8) 0.0031(8) 0.0057(8)
N6 0.0133(10) 0.0179(10) 0.0158(10) 0.0021(8) 0.0034(8) 0.0040(8)
C1 0.0133(11) 0.0137(11) 0.0158(11) 0.0032(9) 0.0063(9) 0.0048(9)
C2 0.0228(13) 0.0158(12) 0.0181(13) -0.0023(10) 0.0008(11) 0.0030(11)
C3 0.0223(13) 0.0148(12) 0.0254(14) 0.0023(11) 0.0042(11) 0.0029(11)
C4 0.0170(12) 0.0180(12) 0.0186(12) 0.0082(10) 0.0059(10) 0.0071(10)
C5 0.0315(16) 0.0288(15) 0.0238(14) 0.0129(12) 0.0168(12) 0.0143(13)
C6 0.0193(13) 0.0227(13) 0.0296(15) 0.0096(12) 0.0104(11) 0.0105(11)
C7 0.0265(15) 0.0200(13) 0.0284(15) 0.0116(12) 0.0080(12) 0.0078(12)
C8 0.0132(11) 0.0174(11) 0.0140(11) 0.0047(9) 0.0053(9) 0.0051(10)
C9 0.0149(12) 0.0159(12) 0.0220(13) 0.0005(10) 0.0058(10) 0.0012(10)
C10 0.0126(12) 0.0199(12) 0.0236(13) 0.0008(10) 0.0066(10) 0.0002(10)
C11 0.0132(12) 0.0189(12) 0.0241(13) 0.0029(10) 0.0060(10) 0.0079(10)
C12 0.0144(12) 0.0271(14) 0.0277(15) 0.0025(12) 0.0063(11) 0.0080(11)
C13 0.0186(13) 0.0270(14) 0.0244(14) 0.0006(12) 0.0075(11) 0.0100(12)
C14 0.0209(14) 0.0272(14) 0.0296(15) 0.0122(12) 0.0084(12) 0.0122(12)
C15 0.0166(12) 0.0124(11) 0.0193(12) 0.0026(9) 0.0044(10) 0.0040(10)
C16 0.0117(11) 0.0246(13) 0.0174(12) 0.0048(10) 0.0025(9) 0.0075(10)
C17 0.0155(12) 0.0263(13) 0.0138(12) 0.0039(10) 0.0015(10) 0.0061(11)
C18 0.0194(12) 0.0228(13) 0.0180(12) 0.0009(10) 0.0076(10) 0.0067(11)
C19 0.0225(15) 0.0334(17) 0.0330(17) -0.0048(14) 0.0150(13) 0.0009(13)
C20 0.0418(18) 0.0273(15) 0.0200(15) 0.0011(12) 0.0099(13) 0.0177(14)
C21 0.0225(14) 0.0289(15) 0.0183(13) 0.0022(12) 0.0082(11) 0.0053(13)
C1S 0.0439(19) 0.0408(18) 0.0445(19) 0.0209(15) 0.0202(16) 0.0241(16)
Cl1A 0.054(2) 0.132(5) 0.043(2) -0.003(3) 0.0232(15) 0.026(4)
Cl2A 0.070(3) 0.155(6) 0.0634(18) 0.041(2) 0.0160(18) 0.079(4)
Cl1S 0.0376(14) 0.0390(13) 0.042(2) -0.0052(11) 0.0155(15) 0.0066(10)
Cl2S 0.075(3) 0.0388(14) 0.0933(19) 0.0234(12) -0.0129(16) 0.0312(15)

loop_
_atom_type_symbol
_atom_type_description
_atom_type_scat_dispersion_real
_atom_type_scat_dispersion_imag
_atom_type_scat_source
C C 0.0033 0.0016 'International Tables Vol C Tables 4.2.6.8 and 6.1.1.4'
H H 0.0000 0.0000 'International Tables Vol C Tables 4.2.6.8 and 6.1.1.4'
B B 0.0013 0.0007 'International Tables Vol C Tables 4.2.6.8 and 6.1.1.4'
S S 0.1246 0.1234 'International Tables Vol C Tables 4.2.6.8 and 6.1.1.4'
Ag Ag -0.8971 1.1015 'International Tables Vol C Tables 4.2.6.8 and 6.1.1.4'
Cl Cl 0.1484 0.1585 'International Tables Vol C Tables 4.2.6.8 and 6.1.1.4'
N N 0.0061 0.0033 'International Tables Vol C Tables 4.2.6.8 and 6.1.1.4'

loop_
_geom_angle_atom_site_label_1
_geom_angle_atom_site_label_2
_geom_angle_atom_site_label_3
_geom_angle
_geom_angle_site_symmetry_1
_geom_angle_site_symmetry_3
_geom_angle_publ_flag
S2 Ag1 S3 111.07(2) . 2_766 ?
S2 Ag1 S1 126.09(2) . . ?
S3 Ag1 S1 111.44(2) 2_766 . ?
S2 Ag1 S1 89.80(2) . 2_766 ?
S3 Ag1 S1 105.21(2) 2_766 2_766 ?
S1 Ag1 S1 109.153(16) . 2_766 ?
S2 Ag1 Ag1 118.747(17) . 2_766 ?
S3 Ag1 Ag1 122.449(17) 2_766 2_766 ?
S1 Ag1 Ag1 58.227(14) . 2_766 ?
S1 Ag1 Ag1 50.926(13) 2_766 2_766 ?
C1 S1 Ag1 119.10(8) . . ?
C1 S1 Ag1 93.23(8) . 2_766 ?
Ag1 S1 Ag1 70.847(16) . 2_766 ?
C8 S2 Ag1 109.08(9) . . ?
C15 S3 Ag1 117.83(9) . 2_766 ?
N1 B1 N3 109.8(2) . . ?
N1 B1 N5 107.07(19) . . ?
N3 B1 N5 108.78(19) . . ?
N1 B1 H1 108.4(13) . . ?
N3 B1 H1 113.6(13) . . ?
N5 B1 H1 109.0(13) . . ?
C1 N1 C2 108.0(2) . . ?
C1 N1 B1 126.5(2) . . ?
C2 N1 B1 125.1(2) . . ?
C1 N2 C3 108.1(2) . . ?
C1 N2 C4 127.6(2) . . ?
C3 N2 C4 124.0(2) . . ?
C8 N3 C9 107.8(2) . . ?
C8 N3 B1 127.9(2) . . ?
C9 N3 B1 124.2(2) . . ?
C8 N4 C10 108.4(2) . . ?
C8 N4 C11 127.3(2) . . ?
C10 N4 C11 124.3(2) . . ?
C15 N5 C16 108.6(2) . . ?
C15 N5 B1 123.3(2) . . ?
C16 N5 B1 128.1(2) . . ?
C15 N6 C17 108.0(2) . . ?
C15 N6 C18 127.5(2) . . ?
C17 N6 C18 124.5(2) . . ?
N1 C1 N2 107.7(2) . . ?
N1 C1 S1 126.64(18) . . ?
N2 C1 S1 125.65(18) . . ?
C3 C2 N1 108.8(2) . . ?
C3 C2 H2 129(2) . . ?
N1 C2 H2 122(2) . . ?
C2 C3 N2 107.4(2) . . ?
C2 C3 H3 134(2) . . ?
N2 C3 H3 119(2) . . ?
N2 C4 C6 108.8(2) . . ?
N2 C4 C5 109.4(2) . . ?
C6 C4 C5 112.1(2) . . ?
N2 C4 C7 108.8(2) . . ?
C6 C4 C7 109.5(2) . . ?
C5 C4 C7 108.2(2) . . ?
C4 C5 H5A 108.9(18) . . ?
C4 C5 H5B 113.3(17) . . ?
H5A C5 H5B 110(3) . . ?
C4 C5 H5C 108(2) . . ?
H5A C5 H5C 111(3) . . ?
H5B C5 H5C 106(3) . . ?
C4 C6 H6A 110(2) . . ?
C4 C6 H6B 109(2) . . ?
H6A C6 H6B 112(3) . . ?
C4 C6 H6C 113.5(18) . . ?
H6A C6 H6C 108(3) . . ?
H6B C6 H6C 104(3) . . ?
C4 C7 H7A 109(2) . . ?
C4 C7 H7B 112.5(18) . . ?
H7A C7 H7B 114(3) . . ?
C4 C7 H7C 108.9(18) . . ?
H7A C7 H7C 107(3) . . ?
H7B C7 H7C 106(3) . . ?
N4 C8 N3 107.3(2) . . ?
N4 C8 S2 126.48(19) . . ?
N3 C8 S2 126.18(18) . . ?
C10 C9 N3 108.6(2) . . ?
C10 C9 H9 127.8(19) . . ?
N3 C9 H9 123.6(19) . . ?
C9 C10 N4 107.8(2) . . ?
C9 C10 H10 132(2) . . ?
N4 C10 H10 120(2) . . ?
N4 C11 C12 108.6(2) . . ?
N4 C11 C13 108.3(2) . . ?
C12 C11 C13 109.9(2) . . ?
N4 C11 C14 109.5(2) . . ?
C12 C11 C14 107.9(2) . . ?
C13 C11 C14 112.6(2) . . ?
C11 C12 H12A 108.1(19) . . ?
C11 C12 H12B 109.5(17) . . ?
H12A C12 H12B 106(2) . . ?
C11 C12 H12C 110.7(17) . . ?
H12A C12 H12C 109(2) . . ?
H12B C12 H12C 113(2) . . ?
C11 C13 H13A 110(2) . . ?
C11 C13 H13B 109(2) . . ?
H13A C13 H13B 113(3) . . ?
C11 C13 H13C 108.0(19) . . ?
H13A C13 H13C 107(3) . . ?
H13B C13 H13C 110(3) . . ?
C11 C14 H14A 107(2) . . ?
C11 C14 H14B 109.1(17) . . ?
H14A C14 H14B 107(3) . . ?
C11 C14 H14C 111(2) . . ?
H14A C14 H14C 110(3) . . ?
H14B C14 H14C 112(3) . . ?
N5 C15 N6 107.2(2) . . ?
N5 C15 S3 126.15(19) . . ?
N6 C15 S3 126.61(19) . . ?
C17 C16 N5 108.4(2) . . ?
C17 C16 H16 129.7(16) . . ?
N5 C16 H16 121.8(16) . . ?
C16 C17 N6 107.8(2) . . ?
C16 C17 H17 130.6(19) . . ?
N6 C17 H17 121.6(19) . . ?
N6 C18 C19 109.4(2) . . ?
N6 C18 C21 109.0(2) . . ?
C19 C18 C21 109.5(2) . . ?
N6 C18 C20 109.1(2) . . ?
C19 C18 C20 112.1(3) . . ?
C21 C18 C20 107.7(2) . . ?
C18 C19 H19A 113(2) . . ?
C18 C19 H19B 111(2) . . ?
H19A C19 H19B 102(3) . . ?
C18 C19 H19C 108(2) . . ?
H19A C19 H19C 109(3) . . ?
H19B C19 H19C 113(3) . . ?
C18 C20 H20A 111(2) . . ?
C18 C20 H20B 106(2) . . ?
H20A C20 H20B 106(3) . . ?
C18 C20 H20C 112(2) . . ?
H20A C20 H20C 107(3) . . ?
H20B C20 H20C 114(3) . . ?
C18 C21 H21A 111(2) . . ?
C18 C21 H21B 107(2) . . ?
H21A C21 H21B 110(3) . . ?
C18 C21 H21C 111.5(19) . . ?
H21A C21 H21C 112(3) . . ?
H21B C21 H21C 106(3) . . ?
Cl2A C1S Cl2S 30.82(16) . . ?
Cl2A C1S Cl1S 126.4(3) . . ?
Cl2S C1S Cl1S 110.5(3) . . ?
Cl2A C1S Cl1A 114.8(4) . . ?
Cl2S C1S Cl1A 96.8(3) . . ?
Cl1S C1S Cl1A 13.8(4) . . ?

loop_
_geom_bond_atom_site_label_1
_geom_bond_atom_site_label_2
_geom_bond_distance
_geom_bond_site_symmetry_2
_geom_bond_publ_flag
Ag1 S2 2.5492(7) . ?
Ag1 S3 2.5691(6) 2_766 ?
Ag1 S1 2.5952(6) . ?
Ag1 S1 2.8419(6) 2_766 ?
Ag1 Ag1 3.1578(4) 2_766 ?
S1 C1 1.715(2) . ?
S1 Ag1 2.8419(6) 2_766 ?
S2 C8 1.710(2) . ?
S3 C15 1.707(3) . ?
S3 Ag1 2.5691(6) 2_766 ?
B1 N1 1.547(3) . ?
B1 N3 1.552(3) . ?
B1 N5 1.562(3) . ?
B1 H1 1.07(2) . ?
N1 C1 1.351(3) . ?
N1 C2 1.389(3) . ?
N2 C1 1.370(3) . ?
N2 C3 1.391(3) . ?
N2 C4 1.506(3) . ?
N3 C8 1.368(3) . ?
N3 C9 1.393(3) . ?
N4 C8 1.367(3) . ?
N4 C10 1.392(3) . ?
N4 C11 1.507(3) . ?
N5 C15 1.364(3) . ?
N5 C16 1.384(3) . ?
N6 C15 1.376(3) . ?
N6 C17 1.396(3) . ?
N6 C18 1.498(3) . ?
C2 C3 1.334(4) . ?
C2 H2 0.86(3) . ?
C3 H3 0.85(3) . ?
C4 C6 1.522(4) . ?
C4 C5 1.527(4) . ?
C4 C7 1.529(4) . ?
C5 H5A 0.96(3) . ?
C5 H5B 0.99(3) . ?
C5 H5C 0.89(3) . ?
C6 H6A 0.91(4) . ?
C6 H6B 0.94(4) . ?
C6 H6C 0.96(3) . ?
C7 H7A 0.89(3) . ?
C7 H7B 0.97(3) . ?
C7 H7C 0.98(3) . ?
C9 C10 1.331(4) . ?
C9 H9 0.93(3) . ?
C10 H10 0.89(3) . ?
C11 C12 1.526(3) . ?
C11 C13 1.528(4) . ?
C11 C14 1.529(4) . ?
C12 H12A 0.99(3) . ?
C12 H12B 1.01(3) . ?
C12 H12C 1.04(3) . ?
C13 H13A 0.90(3) . ?
C13 H13B 0.94(3) . ?
C13 H13C 0.93(3) . ?
C14 H14A 0.97(4) . ?
C14 H14B 0.95(3) . ?
C14 H14C 0.93(3) . ?
C16 C17 1.341(4) . ?
C16 H16 0.91(3) . ?
C17 H17 0.88(3) . ?
C18 C19 1.522(4) . ?
C18 C21 1.524(4) . ?
C18 C20 1.528(4) . ?
C19 H19A 0.87(4) . ?
C19 H19B 0.90(4) . ?
C19 H19C 0.93(3) . ?
C20 H20A 0.96(4) . ?
C20 H20B 0.91(4) . ?
C20 H20C 0.89(4) . ?
C21 H21A 0.93(3) . ?
C21 H21B 0.97(3) . ?
C21 H21C 0.94(3) . ?
C1S Cl2A 1.715(4) . ?
C1S Cl2S 1.731(4) . ?
C1S Cl1S 1.746(8) . ?
C1S Cl1A 1.750(10) . ?
